data_7063348
loop_
_publ_author_name
'Moskalik, Mikhail Yu.'
'Garagan, Ivan A.'
'Shainyan, Bagrat A.'
'Yarovaya, Olga I.'
'Ganin, Anton S.'
'Astakhova, Vera V.'
'Sterkhova, Irina V.'
'Zinchenko, Sergey V.'
'Salakhutdinov, Nariman F.'
'Radzhabov, Amirbek D.'

_publ_section_title
;
 Halosulfonamidation of camphene: chemo and stereoselectivity,
 rearrangement, solvent interception, heterocyclization
;
_journal_issue 30
_journal_name_full 'New Journal of Chemistry'
_journal_page_first 13506
_journal_page_last 13513
_journal_paper_doi 10.1039/D4NJ02582B
_journal_volume 48
_journal_year 2024
_chemical_formula_sum 'C13 H22 Br N2 O2 S'
_chemical_formula_weight 350.29
_chemical_melting_point 417.3
_chemical_name_systematic (Z)-N-(2-(bromomethyl)-3,3-dimethylbicyclo[2.2.1]heptan-2-yl)-N'-(methylsulfonyl)acetimidamide
_space_group_crystal_system monoclinic
_space_group_IT_number 14
_space_group_name_Hall '-P 2yn'
_space_group_name_H-M_alt 'P 1 21/n 1'
_atom_sites_solution_hydrogens mixed
_atom_sites_solution_primary direct
_atom_sites_solution_secondary difmap
_audit_creation_method SHELXL-2014/7
_audit_update_record
;
2022-06-08 deposited with the CCDC.	2024-07-01 downloaded from the CCDC.
;
_cell_angle_alpha 90
_cell_angle_beta 107.97(3)
_cell_angle_gamma 90
_cell_formula_units_Z 4
_cell_length_a 8.417(7)
_cell_length_b 16.197(13)
_cell_length_c 12.549(12)
_cell_measurement_reflns_used 175
_cell_measurement_temperature 273(2)
_cell_measurement_theta_max 25
_cell_measurement_theta_min 5
_cell_volume 1627(2)
_computing_cell_refinement 'Bruker SAINT'
_computing_data_collection 'Bruker APEX2'
_computing_data_reduction 'Bruker SAINT'
_computing_molecular_graphics 'Bruker SHELXTL'
_computing_publication_material 'Bruker SHELXTL'
_computing_structure_refinement 'SHELXL-2013 (Sheldrick 2013)'
_computing_structure_solution 'SHELXS-97 (Sheldrick 2008)'
_diffrn_ambient_temperature 273(2)
_diffrn_measured_fraction_theta_full 0.999
_diffrn_measured_fraction_theta_max 0.973
_diffrn_measurement_device_type 'Bruker D8 VENTURE PHOTON 100 CMOS'
_diffrn_measurement_method '\f and \w scans'
_diffrn_radiation_type MoK\a
_diffrn_radiation_wavelength 0.71073
_diffrn_reflns_av_R_equivalents 0.1664
_diffrn_reflns_av_unetI/netI 0.1640
_diffrn_reflns_Laue_measured_fraction_full 0.999
_diffrn_reflns_Laue_measured_fraction_max 0.973
_diffrn_reflns_limit_h_max 11
_diffrn_reflns_limit_h_min -11
_diffrn_reflns_limit_k_max 22
_diffrn_reflns_limit_k_min -20
_diffrn_reflns_limit_l_max 14
_diffrn_reflns_limit_l_min -17
_diffrn_reflns_number 24712
_diffrn_reflns_point_group_measured_fraction_full 0.999
_diffrn_reflns_point_group_measured_fraction_max 0.973
_diffrn_reflns_theta_full 25.242
_diffrn_reflns_theta_max 30.205
_diffrn_reflns_theta_min 2.515
_diffrn_source IuS
_exptl_absorpt_coefficient_mu 2.655
_exptl_absorpt_correction_T_max 0.7460
_exptl_absorpt_correction_T_min 0.5861
_exptl_absorpt_correction_type multi-scan
_exptl_crystal_colour colorless
_exptl_crystal_density_diffrn 1.430
_exptl_crystal_description plate
_exptl_crystal_F_000 724
_exptl_crystal_recrystallization_method 'Re-crystallisation from solvent: dimethyl ether'
_exptl_crystal_size_max 0.350
_exptl_crystal_size_mid 0.240
_exptl_crystal_size_min 0.040
_refine_diff_density_max 1.278
_refine_diff_density_min -0.650
_refine_diff_density_rms 0.094
_refine_ls_extinction_method none
_refine_ls_goodness_of_fit_ref 1.010
_refine_ls_hydrogen_treatment mixed
_refine_ls_matrix_type full
_refine_ls_number_parameters 180
_refine_ls_number_reflns 4684
_refine_ls_number_restraints 0
_refine_ls_restrained_S_all 1.010
_refine_ls_R_factor_all 0.2170
_refine_ls_R_factor_gt 0.0839
_refine_ls_shift/su_max 0.000
_refine_ls_shift/su_mean 0.000
_refine_ls_structure_factor_coef Fsqd
_refine_ls_weighting_details 'w=1/[\s^2^(Fo^2^)+(0.0889P)^2^+0.9183P] where P=(Fo^2^+2Fc^2^)/3'
_refine_ls_weighting_scheme calc
_refine_ls_wR_factor_gt 0.1712
_refine_ls_wR_factor_ref 0.2111
_reflns_Friedel_coverage 0.000
_reflns_number_gt 2029
_reflns_number_total 4684
_reflns_threshold_expression 'I > 2\s(I)'
_cod_data_source_file d4nj02582b2.cif
_cod_data_source_block mo_Garagan_102_20_0m
_cod_depositor_comments 'Adding full bibliography for 7063345--7063349.cif.'
_cod_original_sg_symbol_H-M 'P 21/n'
_cod_database_code 7063348
_shelx_shelxl_version_number 2014/7
_shelx_space_group_comment
;
The symmetry employed for this shelxl refinement is uniquely defined
by the following loop, which should always be used as a source of
symmetry information in preference to the above space-group names.
They are only intended as comments.
;
_shelx_estimated_absorpt_t_min 0.457
_shelx_estimated_absorpt_t_max 0.901

loop_
_space_group_symop_operation_xyz
'x, y, z'
'-x+1/2, y+1/2, -z+1/2'
'-x, -y, -z'
'x-1/2, -y-1/2, z-1/2'

loop_
_atom_site_label
_atom_site_type_symbol
_atom_site_fract_x
_atom_site_fract_y
_atom_site_fract_z
_atom_site_U_iso_or_equiv
_atom_site_adp_type
_atom_site_occupancy
_atom_site_site_symmetry_order
_atom_site_calc_flag
_atom_site_refinement_flags_posn
_atom_site_refinement_flags_adp
_atom_site_refinement_flags_occupancy
_atom_site_disorder_assembly
_atom_site_disorder_group
Br1 Br 1.11368(9) 0.73479(5) 0.12963(7) 0.0777(3) Uani 1 1 d . . . . .
S1 S 0.52184(15) 0.84649(8) 0.01406(10) 0.0324(3) Uani 1 1 d . . . . .
O1 O 0.4737(5) 0.7619(2) -0.0179(3) 0.0465(10) Uani 1 1 d . . . . .
O2 O 0.4023(4) 0.8945(2) 0.0496(3) 0.0505(10) Uani 1 1 d . . . . .
N1 N 0.9064(5) 0.8255(3) 0.2676(4) 0.0312(10) Uani 1 1 d . . . . .
N2 N 0.7057(5) 0.8543(2) 0.1017(3) 0.0340(10) Uani 1 1 d . . . . .
C1 C 1.3303(7) 0.9928(4) 0.3417(5) 0.0631(18) Uani 1 1 d . . . . .
H1 H 1.4194 1.0175 0.4017 0.076 Uiso 1 1 calc R U . . .
H16 H 1.3227 1.0210 0.2721 0.076 Uiso 1 1 calc R U . . .
C2 C 1.1623(7) 0.9968(3) 0.3675(5) 0.0498(15) Uani 1 1 d . . . . .
H10 H 1.1459 1.0481 0.4041 0.060 Uiso 1 1 calc R U . . .
C3 C 1.0129(7) 0.9741(3) 0.2622(4) 0.0429(13) Uani 1 1 d . . . . .
C4 C 1.0444(6) 0.8771(3) 0.2497(4) 0.0302(11) Uani 1 1 d . . . . .
C5 C 0.7548(6) 0.8134(3) 0.1970(4) 0.0298(11) Uani 1 1 d . . . . .
C6 C 0.5544(7) 0.8970(4) -0.1016(4) 0.0461(14) Uani 1 1 d . . . . .
H4 H 0.4515 0.8986 -0.1622 0.069 Uiso 1 1 calc R U . . .
H3 H 0.6370 0.8676 -0.1250 0.069 Uiso 1 1 calc R U . . .
H2 H 0.5925 0.9523 -0.0809 0.069 Uiso 1 1 calc R U . . .
C7 C 0.6482(7) 0.7516(3) 0.2348(5) 0.0472(15) Uani 1 1 d . . . . .
H7 H 0.5358 0.7720 0.2164 0.071 Uiso 1 1 calc R U . . .
H5 H 0.6926 0.7439 0.3143 0.071 Uiso 1 1 calc R U . . .
H6 H 0.6484 0.6999 0.1975 0.071 Uiso 1 1 calc R U . . .
C8 C 1.0669(7) 0.8532(3) 0.1375(4) 0.0427(13) Uani 1 1 d . . . . .
H9 H 1.1583 0.8848 0.1263 0.051 Uiso 1 1 calc R U . . .
H8 H 0.9662 0.8671 0.0776 0.051 Uiso 1 1 calc R U . . .
C9 C 1.3605(7) 0.8987(4) 0.3322(5) 0.0557(16) Uani 1 1 d . . . . .
H15 H 1.4615 0.8807 0.3890 0.067 Uiso 1 1 calc R U . . .
H14 H 1.3678 0.8846 0.2587 0.067 Uiso 1 1 calc R U . . .
C10 C 1.2021(6) 0.8606(3) 0.3517(4) 0.0422(13) Uani 1 1 d . . . . .
H11 H 1.2154 0.8027 0.3755 0.051 Uiso 1 1 calc R U . . .
C11 C 1.1750(7) 0.9198(4) 0.4405(4) 0.0502(15) Uani 1 1 d . . . . .
H13 H 1.0730 0.9084 0.4584 0.060 Uiso 1 1 calc R U . . .
H12 H 1.2696 0.9215 0.5084 0.060 Uiso 1 1 calc R U . . .
C12 C 0.8497(7) 0.9933(4) 0.2885(5) 0.0567(16) Uani 1 1 d . . . . .
H19 H 0.8457 1.0510 0.3047 0.085 Uiso 1 1 calc R U . . .
H17 H 0.8458 0.9615 0.3523 0.085 Uiso 1 1 calc R U . . .
H18 H 0.7559 0.9792 0.2251 0.085 Uiso 1 1 calc R U . . .
C13 C 1.0090(8) 1.0261(4) 0.1586(5) 0.0623(17) Uani 1 1 d . . . . .
H22 H 0.9060 1.0162 0.1002 0.093 Uiso 1 1 calc R U . . .
H20 H 1.1012 1.0107 0.1329 0.093 Uiso 1 1 calc R U . . .
H21 H 1.0173 1.0836 0.1781 0.093 Uiso 1 1 calc R U . . .
H23 H 0.932(5) 0.804(3) 0.332(4) 0.020(13) Uiso 1 1 d . . . . .

loop_
_atom_site_aniso_label
_atom_site_aniso_U_11
_atom_site_aniso_U_22
_atom_site_aniso_U_33
_atom_site_aniso_U_23
_atom_site_aniso_U_13
_atom_site_aniso_U_12
Br1 0.0902(6) 0.0592(5) 0.0968(7) -0.0339(4) 0.0480(5) -0.0077(4)
S1 0.0338(7) 0.0314(7) 0.0293(7) -0.0035(5) 0.0059(5) -0.0011(5)
O1 0.056(2) 0.038(2) 0.038(2) -0.0090(17) 0.0024(18) -0.0141(17)
O2 0.043(2) 0.050(2) 0.061(3) -0.002(2) 0.019(2) 0.0064(18)
N1 0.034(3) 0.029(2) 0.028(2) 0.005(2) 0.005(2) 0.0001(18)
N2 0.030(2) 0.037(2) 0.030(2) 0.0024(19) 0.0023(19) -0.0086(18)
C1 0.053(4) 0.068(5) 0.053(4) 0.006(3) -0.006(3) -0.027(3)
C2 0.063(4) 0.042(3) 0.038(3) -0.008(3) 0.005(3) -0.019(3)
C3 0.053(3) 0.029(3) 0.043(3) 0.002(2) 0.008(3) -0.003(2)
C4 0.035(3) 0.029(3) 0.023(3) 0.000(2) 0.004(2) -0.002(2)
C5 0.034(3) 0.020(2) 0.033(3) 0.000(2) 0.006(2) 0.003(2)
C6 0.054(3) 0.050(4) 0.035(3) 0.008(3) 0.014(3) 0.003(3)
C7 0.041(3) 0.042(3) 0.053(4) 0.017(3) 0.006(3) -0.005(2)
C8 0.044(3) 0.046(3) 0.043(3) -0.008(3) 0.022(3) -0.011(2)
C9 0.040(3) 0.072(5) 0.048(4) 0.000(3) 0.002(3) -0.013(3)
C10 0.040(3) 0.041(3) 0.040(3) -0.001(3) 0.005(3) -0.006(2)
C11 0.056(4) 0.055(4) 0.033(3) -0.001(3) 0.005(3) -0.005(3)
C12 0.067(4) 0.042(3) 0.059(4) -0.008(3) 0.016(3) 0.006(3)
C13 0.087(5) 0.043(3) 0.050(4) 0.015(3) 0.010(3) -0.009(3)

loop_
_atom_type_symbol
_atom_type_description
_atom_type_scat_dispersion_real
_atom_type_scat_dispersion_imag
_atom_type_scat_source
C C 0.0033 0.0016 'International Tables Vol C Tables 4.2.6.8 and 6.1.1.4'
H H 0.0000 0.0000 'International Tables Vol C Tables 4.2.6.8 and 6.1.1.4'
N N 0.0061 0.0033 'International Tables Vol C Tables 4.2.6.8 and 6.1.1.4'
O O 0.0106 0.0060 'International Tables Vol C Tables 4.2.6.8 and 6.1.1.4'
S S 0.1246 0.1234 'International Tables Vol C Tables 4.2.6.8 and 6.1.1.4'
Br Br -0.2901 2.4595 'International Tables Vol C Tables 4.2.6.8 and 6.1.1.4'

loop_
_geom_angle_atom_site_label_1
_geom_angle_atom_site_label_2
_geom_angle_atom_site_label_3
_geom_angle
_geom_angle_site_symmetry_1
_geom_angle_site_symmetry_3
_geom_angle_publ_flag
O2 S1 O1 115.6(2) . . ?
O2 S1 N2 111.2(2) . . ?
O1 S1 N2 113.1(2) . . ?
O2 S1 C6 107.8(3) . . ?
O1 S1 C6 108.2(3) . . ?
N2 S1 C6 99.6(2) . . ?
C5 N1 C4 127.7(4) . . ?
C5 N1 H23 119(3) . . ?
C4 N1 H23 113(3) . . ?
C5 N2 S1 123.3(3) . . ?
C2 C1 C9 103.8(4) . . ?
C2 C1 H1 111.0 . . ?
C9 C1 H1 111.0 . . ?
C2 C1 H16 111.0 . . ?
C9 C1 H16 111.0 . . ?
H1 C1 H16 109.0 . . ?
C11 C2 C1 101.0(5) . . ?
C11 C2 C3 101.8(4) . . ?
C1 C2 C3 111.3(5) . . ?
C11 C2 H10 113.8 . . ?
C1 C2 H10 113.8 . . ?
C3 C2 H10 113.8 . . ?
C12 C3 C13 106.4(5) . . ?
C12 C3 C2 108.0(4) . . ?
C13 C3 C2 112.8(4) . . ?
C12 C3 C4 113.7(4) . . ?
C13 C3 C4 114.3(4) . . ?
C2 C3 C4 101.4(4) . . ?
N1 C4 C8 108.5(4) . . ?
N1 C4 C10 106.4(4) . . ?
C8 C4 C10 113.4(4) . . ?
N1 C4 C3 111.8(4) . . ?
C8 C4 C3 114.1(4) . . ?
C10 C4 C3 102.3(4) . . ?
N2 C5 N1 120.0(4) . . ?
N2 C5 C7 124.4(5) . . ?
N1 C5 C7 115.5(4) . . ?
S1 C6 H4 109.5 . . ?
S1 C6 H3 109.5 . . ?
H4 C6 H3 109.5 . . ?
S1 C6 H2 109.5 . . ?
H4 C6 H2 109.5 . . ?
H3 C6 H2 109.5 . . ?
C5 C7 H7 109.5 . . ?
C5 C7 H5 109.5 . . ?
H7 C7 H5 109.5 . . ?
C5 C7 H6 109.5 . . ?
H7 C7 H6 109.5 . . ?
H5 C7 H6 109.5 . . ?
C4 C8 Br1 112.2(3) . . ?
C4 C8 H9 109.2 . . ?
Br1 C8 H9 109.2 . . ?
C4 C8 H8 109.2 . . ?
Br1 C8 H8 109.2 . . ?
H9 C8 H8 107.9 . . ?
C1 C9 C10 102.0(5) . . ?
C1 C9 H15 111.4 . . ?
C10 C9 H15 111.4 . . ?
C1 C9 H14 111.4 . . ?
C10 C9 H14 111.4 . . ?
H15 C9 H14 109.2 . . ?
C11 C10 C4 102.1(4) . . ?
C11 C10 C9 101.1(4) . . ?
C4 C10 C9 110.9(4) . . ?
C11 C10 H11 113.8 . . ?
C4 C10 H11 113.8 . . ?
C9 C10 H11 113.8 . . ?
C2 C11 C10 94.2(4) . . ?
C2 C11 H13 112.9 . . ?
C10 C11 H13 112.9 . . ?
C2 C11 H12 112.9 . . ?
C10 C11 H12 112.9 . . ?
H13 C11 H12 110.3 . . ?
C3 C12 H19 109.5 . . ?
C3 C12 H17 109.5 . . ?
H19 C12 H17 109.5 . . ?
C3 C12 H18 109.5 . . ?
H19 C12 H18 109.5 . . ?
H17 C12 H18 109.5 . . ?
C3 C13 H22 109.5 . . ?
C3 C13 H20 109.5 . . ?
H22 C13 H20 109.5 . . ?
C3 C13 H21 109.5 . . ?
H22 C13 H21 109.5 . . ?
H20 C13 H21 109.5 . . ?

loop_
_geom_bond_atom_site_label_1
_geom_bond_atom_site_label_2
_geom_bond_distance
_geom_bond_site_symmetry_2
_geom_bond_publ_flag
Br1 C8 1.966(6) . ?
S1 O2 1.447(4) . ?
S1 O1 1.450(4) . ?
S1 N2 1.603(4) . ?
S1 C6 1.760(5) . ?
N1 C5 1.324(6) . ?
N1 C4 1.503(6) . ?
N1 H23 0.84(5) . ?
N2 C5 1.317(6) . ?
C1 C2 1.546(8) . ?
C1 C9 1.556(9) . ?
C1 H1 0.9700 . ?
C1 H16 0.9700 . ?
C2 C11 1.532(8) . ?
C2 C3 1.561(8) . ?
C2 H10 0.9800 . ?
C3 C12 1.540(8) . ?
C3 C13 1.540(7) . ?
C3 C4 1.609(7) . ?
C4 C8 1.528(7) . ?
C4 C10 1.556(7) . ?
C5 C7 1.514(7) . ?
C6 H4 0.9600 . ?
C6 H3 0.9600 . ?
C6 H2 0.9600 . ?
C7 H7 0.9600 . ?
C7 H5 0.9600 . ?
C7 H6 0.9600 . ?
C8 H9 0.9700 . ?
C8 H8 0.9700 . ?
C9 C10 1.556(7) . ?
C9 H15 0.9700 . ?
C9 H14 0.9700 . ?
C10 C11 1.540(8) . ?
C10 H11 0.9800 . ?
C11 H13 0.9700 . ?
C11 H12 0.9700 . ?
C12 H19 0.9600 . ?
C12 H17 0.9600 . ?
C12 H18 0.9600 . ?
C13 H22 0.9600 . ?
C13 H20 0.9600 . ?
C13 H21 0.9600 . ?

loop_
_geom_hbond_atom_site_label_D
_geom_hbond_atom_site_label_H
_geom_hbond_atom_site_label_A
_geom_hbond_distance_DH
_geom_hbond_distance_HA
_geom_hbond_distance_DA
_geom_hbond_angle_DHA
_geom_hbond_site_symmetry_A
N1 H23 O1 0.84(5) 2.10(5) 2.937(6) 173(4) 4_676
C8 H8 N2 0.97 2.31 2.933(7) 120.9 .
C8 H9 O2 0.97 2.53 3.399(6) 149.5 1_655
C7 H5 O1 0.96 2.64 3.455(7) 143.1 4_676
C6 H2 O2 0.96 2.51 3.438(7) 162.4 3_675
N1 H23 O1 0.84(5) 2.10(5) 2.937(6) 173(4) 4_676
C8 H8 N2 0.97 2.31 2.933(7) 120.9 .
C8 H9 O2 0.97 2.53 3.399(6) 149.5 1_655
C7 H5 O1 0.96 2.64 3.455(7) 143.1 4_676
C6 H2 O2 0.96 2.51 3.438(7) 162.4 3_675
N1 H23 O1 0.84(5) 2.10(5) 2.937(6) 173(4) 4_676
C8 H8 N2 0.97 2.31 2.933(7) 120.9 .
C8 H9 O2 0.97 2.53 3.399(6) 149.5 1_655
C7 H5 O1 0.96 2.64 3.455(7) 143.1 4_676
C6 H2 O2 0.96 2.51 3.438(7) 162.4 3_675
C8 H8 N2 0.97 2.31 2.933(7) 120.9 .
C8 H9 O2 0.97 2.53 3.399(6) 149.5 1_655
C7 H5 O1 0.96 2.64 3.455(7) 143.1 4_676
C6 H2 O2 0.96 2.51 3.438(7) 162.4 3_675
C8 H8 N2 0.97 2.31 2.933(7) 120.9 .
C8 H9 O2 0.97 2.53 3.399(6) 149.5 1_655
C7 H5 O1 0.96 2.64 3.455(7) 143.1 4_676
C6 H2 O2 0.96 2.51 3.438(7) 162.4 3_675
C8 H8 N2 0.97 2.31 2.933(7) 120.9 .
C8 H9 O2 0.97 2.53 3.399(6) 149.5 1_655
C7 H5 O1 0.96 2.64 3.455(7) 143.1 4_676
C6 H2 O2 0.96 2.51 3.438(7) 162.4 3_675
C8 H8 N2 0.97 2.31 2.933(7) 120.9 .
C8 H9 O2 0.97 2.53 3.399(6) 149.5 1_655
C7 H5 O1 0.96 2.64 3.455(7) 143.1 4_676
C6 H2 O2 0.96 2.51 3.438(7) 162.4 3_675
C6 H2 O2 0.96 2.51 3.438(7) 162.4 3_675
C7 H5 O1 0.96 2.64 3.455(7) 143.1 4_676
C8 H9 O2 0.97 2.53 3.399(6) 149.5 1_655
C8 H8 N2 0.97 2.31 2.933(7) 120.9 .
C6 H2 O2 0.96 2.51 3.438(7) 162.4 3_675
C7 H5 O1 0.96 2.64 3.455(7) 143.1 4_676
C8 H9 O2 0.97 2.53 3.399(6) 149.5 1_655
C8 H8 N2 0.97 2.31 2.933(7) 120.9 .
C6 H2 O2 0.96 2.51 3.438(7) 162.4 3_675
C7 H5 O1 0.96 2.64 3.455(7) 143.1 4_676
C8 H9 O2 0.97 2.53 3.399(6) 149.5 1_655
C8 H8 N2 0.97 2.31 2.933(7) 120.9 .
C6 H2 O2 0.96 2.51 3.438(7) 162.4 3_675
C7 H5 O1 0.96 2.64 3.455(7) 143.1 4_676
C8 H9 O2 0.97 2.53 3.399(6) 149.5 1_655
C8 H8 N2 0.97 2.31 2.933(7) 120.9 .
C6 H2 O2 0.96 2.51 3.438(7) 162.4 3_675
C7 H5 O1 0.96 2.64 3.455(7) 143.1 4_676
C8 H9 O2 0.97 2.53 3.399(6) 149.5 1_655
C8 H8 N2 0.97 2.31 2.933(7) 120.9 .
N1 H23 O1 0.84(5) 2.10(5) 2.937(6) 173(4) 4_676
C6 H2 O2 0.96 2.51 3.438(7) 162.4 3_675
C7 H5 O1 0.96 2.64 3.455(7) 143.1 4_676
C8 H9 O2 0.97 2.53 3.399(6) 149.5 1_655
C8 H8 N2 0.97 2.31 2.933(7) 120.9 .
N1 H23 O1 0.84(5) 2.10(5) 2.937(6) 173(4) 4_676

loop_
_geom_torsion_atom_site_label_1
_geom_torsion_atom_site_label_2
_geom_torsion_atom_site_label_3
_geom_torsion_atom_site_label_4
_geom_torsion
_geom_torsion_site_symmetry_1
_geom_torsion_site_symmetry_2
_geom_torsion_site_symmetry_3
_geom_torsion_site_symmetry_4
_geom_torsion_publ_flag
O2 S1 N2 C5 78.5(4) . . . . ?
O1 S1 N2 C5 -53.5(5) . . . . ?
C6 S1 N2 C5 -168.1(4) . . . . ?
C9 C1 C2 C11 35.1(6) . . . . ?
C9 C1 C2 C3 -72.4(6) . . . . ?
C11 C2 C3 C12 82.3(5) . . . . ?
C1 C2 C3 C12 -170.8(5) . . . . ?
C11 C2 C3 C13 -160.3(5) . . . . ?
C1 C2 C3 C13 -53.4(6) . . . . ?
C11 C2 C3 C4 -37.6(5) . . . . ?
C1 C2 C3 C4 69.4(5) . . . . ?
C5 N1 C4 C8 -50.1(6) . . . . ?
C5 N1 C4 C10 -172.5(4) . . . . ?
C5 N1 C4 C3 76.6(6) . . . . ?
C12 C3 C4 N1 -0.5(6) . . . . ?
C13 C3 C4 N1 -123.0(5) . . . . ?
C2 C3 C4 N1 115.3(4) . . . . ?
C12 C3 C4 C8 123.1(5) . . . . ?
C13 C3 C4 C8 0.6(6) . . . . ?
C2 C3 C4 C8 -121.1(4) . . . . ?
C12 C3 C4 C10 -114.0(5) . . . . ?
C13 C3 C4 C10 123.5(5) . . . . ?
C2 C3 C4 C10 1.8(5) . . . . ?
S1 N2 C5 N1 -177.1(3) . . . . ?
S1 N2 C5 C7 2.4(7) . . . . ?
C4 N1 C5 N2 -5.9(7) . . . . ?
C4 N1 C5 C7 174.6(4) . . . . ?
N1 C4 C8 Br1 -56.9(5) . . . . ?
C10 C4 C8 Br1 61.1(5) . . . . ?
C3 C4 C8 Br1 177.7(3) . . . . ?
C2 C1 C9 C10 1.1(6) . . . . ?
N1 C4 C10 C11 -83.0(4) . . . . ?
C8 C4 C10 C11 157.8(4) . . . . ?
C3 C4 C10 C11 34.4(5) . . . . ?
N1 C4 C10 C9 170.1(4) . . . . ?
C8 C4 C10 C9 50.8(6) . . . . ?
C3 C4 C10 C9 -72.6(5) . . . . ?
C1 C9 C10 C11 -36.7(5) . . . . ?
C1 C9 C10 C4 70.9(5) . . . . ?
C1 C2 C11 C10 -56.5(5) . . . . ?
C3 C2 C11 C10 58.2(5) . . . . ?
C4 C10 C11 C2 -56.9(5) . . . . ?
C9 C10 C11 C2 57.5(5) . . . . ?
